data_4084040
loop_
_publ_author_name
'Panda, Bikash Kumar'
'Chattopadhyay, Swarup'
'Ghosh, Kaushik'
'Chakravorty, Animesh'

_publ_section_title
;
 Isonitrile Insertion into the Ru&#x2212;O Bond and Migratory C&#x2212;C
 Bond Formation. Novel Organoruthenium Imidic Ester and Acyl Species
;
_journal_issue 13
_journal_name_full Organometallics
_journal_page_first 2773
_journal_paper_doi 10.1021/om020059+
_journal_volume 21
_journal_year 2002
_chemical_formula_sum 'C64 H66 Cl5 N3 O2 P2 Ru'
_chemical_formula_weight 1249.46
_chemical_name_systematic
; 
 ? 
;
_space_group_IT_number 19
_symmetry_cell_setting orthorhombic
_symmetry_space_group_name_Hall 'P 2ac 2ab'
_symmetry_space_group_name_H-M 'P 21 21 21'
_atom_sites_solution_hydrogens geom
_atom_sites_solution_primary heavy
_atom_sites_solution_secondary difmap
_audit_creation_method SHELXL
_cell_angle_alpha 90.00
_cell_angle_beta 90.00
_cell_angle_gamma 90.00
_cell_formula_units_Z 4
_cell_length_a 14.902(5)
_cell_length_b 20.570(7)
_cell_length_c 21.407(7)
_cell_measurement_reflns_used 30
_cell_measurement_temperature 293(2)
_cell_measurement_theta_max 14
_cell_measurement_theta_min 7
_cell_volume 6562(4)
_computing_cell_refinement 'Siemens P3/P4-PC V4.27'
_computing_data_collection 'Siemens P3/P4-PC V4.27'
_computing_data_reduction 'Siemens P3/P4-PC V4.27'
_computing_molecular_graphics 'Siemens SHELXTL V5.03 PC'
_computing_publication_material 'Siemens SHELXTL V5.03 PC'
_computing_structure_refinement 'SHELXL-93 (Sheldrick, 1993)'
_computing_structure_solution 'SHELXS-86 (Sheldrick, 1990)'
_diffrn_ambient_temperature 293(2)
_diffrn_measurement_device 'Siemens R3m/V'
_diffrn_measurement_method '\w scans'
_diffrn_radiation_monochromator graphite
_diffrn_radiation_source 'fine-focus sealed tube'
_diffrn_radiation_type MoK\a
_diffrn_radiation_wavelength 0.71073
_diffrn_reflns_av_R_equivalents 0.0324
_diffrn_reflns_av_sigmaI/netI 0.0776
_diffrn_reflns_limit_h_max 17
_diffrn_reflns_limit_h_min -1
_diffrn_reflns_limit_k_max 23
_diffrn_reflns_limit_k_min 0
_diffrn_reflns_limit_l_max 24
_diffrn_reflns_limit_l_min 0
_diffrn_reflns_number 5719
_diffrn_reflns_theta_max 24.05
_diffrn_reflns_theta_min 1.69
_diffrn_standards_decay_% 0
_diffrn_standards_interval_count 198
_diffrn_standards_number 2
_exptl_absorpt_coefficient_mu 0.533
_exptl_absorpt_correction_T_max 0.727
_exptl_absorpt_correction_T_min 0.639
_exptl_absorpt_correction_type semi-empirical
_exptl_crystal_colour Orange
_exptl_crystal_density_diffrn 1.265
_exptl_crystal_description Parallelopiped
_exptl_crystal_F_000 2584
_exptl_crystal_size_max 0.35
_exptl_crystal_size_mid 0.30
_exptl_crystal_size_min 0.25
_refine_diff_density_max 1.024
_refine_diff_density_min -0.588
_refine_diff_density_rms 0.094
_refine_ls_abs_structure_details 'Flack H D (1983), Acta Cryst. A39, 876-881'
_refine_ls_abs_structure_Flack 0.09(9)
_refine_ls_extinction_method none
_refine_ls_goodness_of_fit_all 1.040
_refine_ls_goodness_of_fit_obs 1.043
_refine_ls_matrix_type fullcycle
_refine_ls_number_parameters 694
_refine_ls_number_reflns 5624
_refine_ls_number_restraints 0
_refine_ls_restrained_S_all 1.324
_refine_ls_restrained_S_obs 1.043
_refine_ls_R_factor_all 0.1162
_refine_ls_R_factor_obs 0.0662
_refine_ls_shift/esd_max 0.279
_refine_ls_shift/esd_mean 0.005
_refine_ls_structure_factor_coef Fsqd
_refine_ls_weighting_details 'w=1/[\s^2^(Fo^2^)+(0.1120P)^2^+10.0639P] where P=(Fo^2^+2Fc^2^)/3'
_refine_ls_weighting_scheme calc
_refine_ls_wR_factor_all 0.2597
_refine_ls_wR_factor_obs 0.1639
_reflns_number_observed 3785
_reflns_number_total 5636
_reflns_observed_criterion >2sigma(I)
_cod_data_source_file om020059%2B.cif
_cod_data_source_block 630ru
_cod_depositor_comments
;
The following automatic conversions were performed:

'_symmetry_cell_setting' value 'Orthorhombic' changed to
'orthorhombic' according to
/usr/data/users/saulius/automatic-downloads/retrospective/ACS/lib/dictionaries/cif_core.dic
dictionary named 'cif_core.dic' version 2.4.2 from 2011-04-26.

Automatic conversion script
Id: cif_fix_values 2281 2013-09-26 08:29:07Z andrius 

The following automatic conversions were performed:

'_refine_ls_weighting_scheme' value 'calc
w=1/[\s^2^(Fo^2^)+(0.1120P)^2^+10.0639P] where P=(Fo^2^+2Fc^2^)/3'
was changed to 'calc'. New tag '_refine_ls_weighting_details' was
created. The value of the new tag was set to
'w=1/[\s^2^(Fo^2^)+(0.1120P)^2^+10.0639P] where P=(Fo^2^+2Fc^2^)/3'.

Automatic conversion script
Id: cif_fix_values 3143 2015-03-26 13:38:13Z robertas 

The following automatic conversions were performed:

'_atom_sites_solution_primary' value 'Heavy atom method' was changed
to 'heavy'.

Automatic conversion script
Id: cif_fix_values 6452 2018-10-05 10:23:21Z andrius 
;
_cod_original_cell_volume 6562.0(38)
_cod_original_sg_symbol_H-M P2(1)2(1)2(1)
_cod_database_code 4084040

loop_
_symmetry_equiv_pos_as_xyz
'x, y, z'
'-x+1/2, -y, z+1/2'
'-x, y+1/2, -z+1/2'
'x+1/2, -y+1/2, -z'

loop_
_atom_site_aniso_label
_atom_site_aniso_U_11
_atom_site_aniso_U_22
_atom_site_aniso_U_33
_atom_site_aniso_U_23
_atom_site_aniso_U_13
_atom_site_aniso_U_12
Ru 0.0295(4) 0.0443(5) 0.0433(5) -0.0022(5) 0.0003(5) 0.0011(5)
P1 0.043(2) 0.052(2) 0.053(2) -0.012(2) 0.001(2) 0.002(2)
P2 0.033(2) 0.050(2) 0.046(2) -0.0051(15) -0.0006(15) 0.001(2)
N1 0.051(7) 0.081(8) 0.056(7) 0.019(7) -0.002(6) 0.012(6)
N2 0.044(7) 0.048(7) 0.095(10) -0.002(7) -0.009(7) 0.004(6)
N3 0.065(8) 0.086(9) 0.082(9) 0.006(8) 0.002(7) -0.024(8)
O1 0.053(6) 0.057(5) 0.058(5) 0.011(5) -0.001(4) 0.009(4)
O2 0.032(4) 0.074(6) 0.046(5) 0.009(5) 0.003(4) 0.000(4)
C1 0.044(6) 0.050(7) 0.032(6) 0.000(6) 0.004(5) 0.000(6)
C2 0.034(6) 0.043(7) 0.040(7) 0.006(6) 0.008(6) 0.005(6)
C3 0.054(8) 0.069(10) 0.041(8) 0.000(7) 0.009(7) -0.004(7)
C4 0.039(7) 0.066(9) 0.072(10) 0.003(8) 0.003(7) -0.005(7)
C5 0.043(7) 0.079(11) 0.076(10) 0.021(8) 0.010(7) 0.005(7)
C6 0.040(6) 0.059(8) 0.041(7) 0.003(6) -0.006(5) 0.001(6)
C7 0.055(6) 0.000(4) 0.057(7) -0.007(6) -0.006(6) 0.011(5)
C8 0.043(8) 0.106(13) 0.129(15) 0.046(13) 0.002(9) 0.011(9)
C9 0.045(8) 0.086(11) 0.062(9) 0.010(9) -0.010(7) -0.008(8)
C10 0.067(10) 0.067(10) 0.062(10) 0.005(8) -0.006(8) 0.017(8)
C11 0.074(11) 0.100(13) 0.062(10) 0.019(10) -0.019(9) 0.006(10)
C12 0.092(13) 0.101(14) 0.114(15) 0.053(14) -0.011(12) 0.009(12)
C13 0.127(18) 0.094(14) 0.068(12) 0.027(11) -0.004(12) 0.007(13)
C14 0.137(21) 0.126(19) 0.122(18) 0.041(16) 0.040(16) -0.007(17)
C15 0.078(12) 0.117(15) 0.108(15) 0.057(14) 0.007(11) 0.001(11)
C16 0.165(23) 0.151(20) 0.120(19) 0.063(17) -0.021(18) 0.003(18)
C17 0.033(7) 0.045(7) 0.056(8) -0.009(7) 0.013(6) -0.007(6)
C18 0.056(10) 0.082(13) 0.115(16) -0.005(12) -0.024(11) 0.007(9)
C19 0.153(22) 0.161(23) 0.169(24) -0.008(20) -0.105(21) 0.004(19)
C20 0.179(26) 0.126(21) 0.307(41) 0.055(25) -0.167(29) 0.013(20)
C21 0.073(15) 0.562(72) 0.150(25) 0.120(37) -0.001(16) 0.090(28)
C22 0.041(7) 0.059(8) 0.055(8) 0.004(7) 0.008(7) -0.004(7)
C23 0.098(14) 0.070(12) 0.115(16) 0.026(12) 0.006(12) -0.027(11)
C24 0.216(32) 0.078(14) 0.282(38) 0.043(21) 0.031(31) -0.010(18)
C25 0.131(21) 0.180(25) 0.161(23) 0.060(21) 0.003(18) -0.093(19)
C26 0.385(55) 0.247(35) 0.083(17) 0.034(21) -0.020(25) -0.198(38)
C27 0.056(8) 0.051(8) 0.058(8) -0.016(7) -0.004(7) -0.002(7)
C28 0.061(9) 0.071(10) 0.084(11) -0.008(9) 0.012(9) -0.007(8)
C29 0.062(12) 0.119(17) 0.138(20) -0.025(16) 0.029(12) 0.007(12)
C30 0.067(12) 0.116(18) 0.140(21) -0.049(16) 0.005(13) 0.025(12)
C31 0.096(14) 0.080(13) 0.115(17) -0.011(12) 0.003(13) 0.038(11)
C32 0.063(10) 0.058(9) 0.092(12) -0.039(9) 0.005(9) 0.017(8)
C33 0.057(9) 0.081(11) 0.058(9) -0.009(8) -0.014(7) 0.010(8)
C34 0.088(12) 0.085(12) 0.061(10) -0.016(9) -0.008(9) 0.011(10)
C35 0.082(12) 0.127(16) 0.090(15) 0.033(14) -0.007(11) 0.004(12)
C36 0.133(18) 0.174(24) 0.042(10) 0.002(15) -0.032(10) 0.015(20)
C37 0.095(15) 0.168(23) 0.071(13) -0.012(15) -0.038(12) 0.004(16)
C38 0.107(13) 0.093(12) 0.081(13) -0.023(11) -0.042(11) 0.026(11)
C39 0.046(8) 0.064(9) 0.066(9) -0.009(8) 0.011(7) -0.012(7)
C40 0.055(9) 0.048(9) 0.115(14) -0.026(9) -0.013(9) 0.002(7)
C41 0.048(9) 0.090(13) 0.138(18) -0.042(14) -0.013(10) -0.008(9)
C42 0.071(12) 0.096(14) 0.139(18) -0.045(14) 0.002(12) -0.026(10)
C43 0.083(13) 0.058(10) 0.140(17) -0.021(11) 0.011(13) 0.003(9)
C44 0.060(9) 0.078(11) 0.106(13) -0.035(10) 0.016(9) -0.001(9)
C45 0.039(7) 0.044(6) 0.058(8) -0.018(6) 0.000(7) 0.007(6)
C46 0.049(7) 0.073(9) 0.077(9) -0.027(8) 0.000(8) -0.013(8)
C47 0.061(9) 0.062(10) 0.111(13) -0.029(10) 0.021(12) -0.006(9)
C48 0.068(11) 0.044(8) 0.153(18) -0.020(12) 0.056(12) 0.000(8)
C49 0.059(9) 0.071(10) 0.082(11) 0.011(9) 0.032(8) 0.022(8)
C50 0.042(7) 0.052(8) 0.077(10) -0.018(7) 0.018(7) -0.003(6)
C51 0.045(7) 0.045(8) 0.050(8) 0.000(7) 0.009(6) -0.004(6)
C52 0.067(10) 0.116(14) 0.062(10) -0.028(10) 0.020(8) -0.014(10)
C53 0.069(11) 0.117(14) 0.068(10) -0.036(10) 0.038(9) -0.021(10)
C54 0.051(9) 0.106(13) 0.072(11) -0.005(10) 0.028(8) 0.007(9)
C55 0.044(8) 0.089(12) 0.095(13) -0.002(11) 0.012(8) -0.003(8)
C56 0.039(7) 0.071(9) 0.057(8) 0.007(7) -0.002(6) 0.007(6)
C57 0.038(6) 0.051(7) 0.043(7) -0.012(6) -0.007(6) 0.011(6)
C58 0.052(8) 0.088(10) 0.068(9) 0.018(10) -0.024(7) -0.015(9)
C59 0.083(12) 0.106(14) 0.068(10) 0.030(10) -0.019(9) 0.004(10)
C60 0.048(8) 0.105(13) 0.078(11) 0.000(11) -0.029(8) 0.006(10)
C61 0.051(9) 0.099(13) 0.065(10) -0.006(10) -0.014(8) -0.019(9)
C62 0.039(7) 0.063(9) 0.055(8) 0.007(7) 0.001(6) -0.005(6)
Cl 0.090(3) 0.112(3) 0.103(3) 0.033(3) -0.001(3) -0.033(3)
C1S 0.244(38) 0.154(25) 0.186(28) -0.010(22) -0.125(29) 0.018(26)
Cl1 0.149(6) 0.221(8) 0.170(7) -0.019(6) -0.014(6) -0.030(7)
Cl2 0.273(12) 0.311(13) 0.247(11) -0.138(11) -0.139(10) 0.132(11)
Cl4 0.514(37) 0.313(19) 0.521(33) -0.101(22) -0.002(27) 0.173(23)
Cl3 1.380(109) 0.531(38) 0.881(68) -0.399(42) -0.909(77) 0.405(52)
C2S 1.072(213) 0.418(84) 0.234(45) -0.203(52) -0.254(87) 0.591(128)

loop_
_atom_site_label
_atom_site_type_symbol
_atom_site_fract_x
_atom_site_fract_y
_atom_site_fract_z
_atom_site_U_iso_or_equiv
_atom_site_thermal_displace_type
_atom_site_occupancy
_atom_site_calc_flag
_atom_site_refinement_flags
Ru Ru -0.02092(6) 0.60704(4) 1.86331(4) 0.0390(3) Uani 1 d .
P1 P -0.0205(2) 0.5382(2) 1.7751(2) 0.0492(8) Uani 1 d .
P2 P -0.0327(2) 0.67282(15) 1.95334(14) 0.0430(7) Uani 1 d .
N1 N 0.2341(8) 0.5048(6) 1.9497(5) 0.063(3) Uani 1 d .
H1A H 0.1786(8) 0.5141(6) 1.9433(5) 0.075 Uiso 1 calc R
N2 N -0.1966(8) 0.6662(6) 1.8140(6) 0.062(3) Uani 1 d .
N3 N -0.0915(8) 0.4862(7) 1.9472(6) 0.077(4) Uani 1 d .
O1 O 0.0413(5) 0.7221(4) 1.7864(4) 0.056(2) Uani 1 d .
O2 O 0.1083(5) 0.5722(4) 1.8931(4) 0.051(2) Uani 1 d .
C1 C 0.0597(8) 0.6746(6) 1.8177(5) 0.042(3) Uani 1 d .
C2 C 0.1571(8) 0.6572(6) 1.8268(6) 0.039(3) Uani 1 d .
C3 C 0.2267(9) 0.6889(7) 1.7994(6) 0.054(4) Uani 1 d .
H3A H 0.2130(9) 0.7237(7) 1.7733(6) 0.065 Uiso 1 calc R
C4 C 0.3170(9) 0.6733(7) 1.8074(7) 0.059(4) Uani 1 d .
C5 C 0.3348(9) 0.6227(7) 1.8469(7) 0.066(4) Uani 1 d .
H5A H 0.3945(9) 0.6123(7) 1.8550(7) 0.079 Uiso 1 calc R
C6 C 0.2674(8) 0.5855(6) 1.8762(5) 0.047(3) Uani 1 d .
C7 C 0.1735(7) 0.6046(4) 1.8663(6) 0.037(2) Uani 1 d .
C8 C 0.3922(9) 0.7100(9) 1.7775(9) 0.093(6) Uani 1 d .
H8A H 0.3681(9) 0.7436(9) 1.7513(9) 0.139 Uiso 1 calc R
H8B H 0.4276(9) 0.6808(9) 1.7528(9) 0.139 Uiso 1 calc R
H8C H 0.4290(9) 0.7291(9) 1.8094(9) 0.139 Uiso 1 calc R
C9 C 0.2917(10) 0.5366(8) 1.9177(7) 0.064(4) Uani 1 d .
H9A H 0.3522(10) 0.5266(8) 1.9225(7) 0.077 Uiso 1 calc R
C10 C 0.2524(11) 0.4542(7) 1.9962(7) 0.065(4) Uani 1 d .
C11 C 0.3380(11) 0.4351(8) 2.0082(7) 0.078(5) Uani 1 d .
H11A H 0.3870(11) 0.4551(8) 1.9894(7) 0.094 Uiso 1 calc R
C12 C 0.3482(14) 0.3841(10) 2.0499(9) 0.102(6) Uani 1 d .
H12A H 0.4058(14) 0.3686(10) 2.0577(9) 0.123 Uiso 1 calc R
C13 C 0.2781(17) 0.3554(10) 2.0802(9) 0.096(6) Uani 1 d .
C14 C 0.1935(19) 0.3793(11) 2.0694(11) 0.128(8) Uani 1 d .
H14A H 0.1449(19) 0.3621(11) 2.0910(11) 0.154 Uiso 1 calc R
C15 C 0.1798(13) 0.4291(10) 2.0262(9) 0.101(7) Uani 1 d .
H15A H 0.1224(13) 0.4448(10) 2.0182(9) 0.121 Uiso 1 calc R
C16 C 0.2950(18) 0.3002(11) 2.1270(10) 0.146(9) Uani 1 d .
H16A H 0.2388(18) 0.2857(11) 2.1439(10) 0.218 Uiso 1 calc R
H16B H 0.3326(18) 0.3157(11) 2.1602(10) 0.218 Uiso 1 calc R
H16C H 0.3241(18) 0.2647(11) 2.1060(10) 0.218 Uiso 1 calc R
C17 C -0.1295(8) 0.6417(6) 1.8330(6) 0.045(3) Uani 1 d .
C18 C -0.2804(11) 0.6912(9) 1.7924(10) 0.084(6) Uani 1 d .
C19 C -0.3050(17) 0.6501(12) 1.7339(12) 0.161(11) Uani 1 d .
H19A H -0.2599(17) 0.6560(12) 1.7024(12) 0.242 Uiso 1 calc R
H19B H -0.3621(17) 0.6640(12) 1.7180(12) 0.242 Uiso 1 calc R
H19C H -0.3082(17) 0.6050(12) 1.7453(12) 0.242 Uiso 1 calc R
C20 C -0.2582(19) 0.7596(11) 1.7700(16) 0.204(17) Uani 1 d .
H20A H -0.2108(19) 0.7576(11) 1.7396(16) 0.306 Uiso 1 calc R
H20B H -0.2393(19) 0.7856(11) 1.8048(16) 0.306 Uiso 1 calc R
H20C H -0.3105(19) 0.7787(11) 1.7513(16) 0.306 Uiso 1 calc R
C21 C -0.3515(16) 0.6807(23) 1.8396(13) 0.262(24) Uani 1 d .
H21A H -0.3567(16) 0.6351(23) 1.8483(13) 0.392 Uiso 1 calc R
H21B H -0.4076(16) 0.6967(23) 1.8238(13) 0.392 Uiso 1 calc R
H21C H -0.3364(16) 0.7036(23) 1.8772(13) 0.392 Uiso 1 calc R
C22 C -0.0725(8) 0.5305(7) 1.9157(6) 0.052(3) Uani 1 d .
C23 C -0.1277(14) 0.4339(9) 1.9841(10) 0.094(6) Uani 1 d .
C24 C -0.0753(21) 0.3724(10) 1.9580(16) 0.192(14) Uani 1 d .
H24A H -0.0124(21) 0.3770(10) 1.9666(16) 0.288 Uiso 1 calc R
H24B H -0.0843(21) 0.3692(10) 1.9137(16) 0.288 Uiso 1 calc R
H24C H -0.0976(21) 0.3338(10) 1.9779(16) 0.288 Uiso 1 calc R
C25 C -0.2228(16) 0.4266(12) 1.9709(13) 0.157(11) Uani 1 d .
H25A H -0.2308(16) 0.4150(12) 1.9279(13) 0.236 Uiso 1 calc R
H25B H -0.2531(16) 0.4670(12) 1.9791(13) 0.236 Uiso 1 calc R
H25C H -0.2475(16) 0.3932(12) 1.9971(13) 0.236 Uiso 1 calc R
C26 C -0.1197(26) 0.4519(16) 2.0503(11) 0.238(22) Uani 1 d .
H26A H -0.0575(26) 0.4571(16) 2.0608(11) 0.357 Uiso 1 calc R
H26B H -0.1454(26) 0.4182(16) 2.0757(11) 0.357 Uiso 1 calc R
H26C H -0.1510(26) 0.4920(16) 2.0576(11) 0.357 Uiso 1 calc R
C27 C 0.0872(9) 0.5012(6) 1.7616(6) 0.055(3) Uani 1 d .
C28 C 0.1428(10) 0.5200(8) 1.7147(8) 0.072(4) Uani 1 d .
H28A H 0.1235(10) 0.5511(8) 1.6861(8) 0.086 Uiso 1 calc R
C29 C 0.2268(12) 0.4939(11) 1.7088(11) 0.106(7) Uani 1 d .
H29A H 0.2631(12) 0.5078(11) 1.6761(11) 0.128 Uiso 1 calc R
C30 C 0.2590(13) 0.4486(11) 1.7488(12) 0.108(8) Uani 1 d .
H30A H 0.3155(13) 0.4305(11) 1.7426(12) 0.129 Uiso 1 calc R
C31 C 0.2056(14) 0.4292(9) 1.8001(10) 0.097(6) Uani 1 d .
H31A H 0.2264(14) 0.3997(9) 1.8296(10) 0.116 Uiso 1 calc R
C32 C 0.1211(10) 0.4562(7) 1.8042(8) 0.071(5) Uani 1 d .
H32A H 0.0847(10) 0.4437(7) 1.8374(8) 0.085 Uiso 1 calc R
C33 C -0.0519(10) 0.5701(8) 1.6972(7) 0.065(4) Uani 1 d .
C34 C -0.0581(12) 0.6368(9) 1.6857(8) 0.078(5) Uani 1 d .
H34A H -0.0481(12) 0.6667(9) 1.7175(8) 0.094 Uiso 1 calc R
C35 C -0.0790(12) 0.6573(11) 1.6264(9) 0.100(6) Uani 1 d .
H35A H -0.0839(12) 0.7016(11) 1.6184(9) 0.120 Uiso 1 calc R
C36 C -0.0929(16) 0.6141(15) 1.5792(8) 0.116(8) Uani 1 d .
H36A H -0.1057(16) 0.6291(15) 1.5392(8) 0.140 Uiso 1 calc R
C37 C -0.0881(14) 0.5508(14) 1.5898(9) 0.111(7) Uani 1 d .
H37A H -0.0977(14) 0.5217(14) 1.5572(9) 0.133 Uiso 1 calc R
C38 C -0.0693(12) 0.5282(9) 1.6478(8) 0.094(6) Uani 1 d .
H38A H -0.0681(12) 0.4836(9) 1.6547(8) 0.113 Uiso 1 calc R
C39 C -0.1003(9) 0.4699(7) 1.7806(7) 0.059(4) Uani 1 d .
C40 C -0.1857(10) 0.4826(7) 1.7993(8) 0.073(5) Uani 1 d .
H40A H -0.2014(10) 0.5244(7) 1.8117(8) 0.087 Uiso 1 calc R
C41 C -0.2484(11) 0.4345(9) 1.7999(10) 0.092(6) Uani 1 d .
H41A H -0.3073(11) 0.4446(9) 1.8103(10) 0.110 Uiso 1 calc R
C42 C -0.2269(13) 0.3714(10) 1.7856(10) 0.102(7) Uani 1 d .
H42A H -0.2690(13) 0.3384(10) 1.7899(10) 0.122 Uiso 1 calc R
C43 C -0.1431(12) 0.3586(8) 1.7653(10) 0.094(6) Uani 1 d .
H43A H -0.1283(12) 0.3166(8) 1.7530(10) 0.112 Uiso 1 calc R
C44 C -0.0779(11) 0.4077(8) 1.7624(8) 0.081(5) Uani 1 d .
H44A H -0.0203(11) 0.3984(8) 1.7484(8) 0.097 Uiso 1 calc R
C45 C -0.0332(8) 0.7603(6) 1.9480(6) 0.047(3) Uani 1 d .
C46 C -0.0145(10) 0.8009(7) 1.9985(7) 0.066(4) Uani 1 d .
H46A H 0.0041(10) 0.7829(7) 2.0362(7) 0.080 Uiso 1 calc R
C47 C -0.0234(12) 0.8688(8) 1.9931(10) 0.078(5) Uani 1 d .
H47A H -0.0132(12) 0.8951(8) 2.0277(10) 0.094 Uiso 1 calc R
C48 C -0.0461(10) 0.8954(8) 1.9393(11) 0.088(6) Uani 1 d .
H48A H -0.0495(10) 0.9405(8) 1.9363(11) 0.106 Uiso 1 calc R
C49 C -0.0653(10) 0.8574(7) 1.8865(8) 0.071(4) Uani 1 d .
H49A H -0.0822(10) 0.8765(7) 1.8489(8) 0.085 Uiso 1 calc R
C50 C -0.0581(8) 0.7910(6) 1.8921(7) 0.057(4) Uani 1 d .
H50A H -0.0704(8) 0.7654(6) 1.8573(7) 0.068 Uiso 1 calc R
C51 C -0.1338(8) 0.6583(6) 2.0011(6) 0.047(3) Uani 1 d .
C52 C -0.1374(11) 0.6771(9) 2.0637(7) 0.082(5) Uani 1 d .
H52A H -0.0871(11) 0.6953(9) 2.0826(7) 0.098 Uiso 1 calc R
C53 C -0.2158(11) 0.6689(9) 2.0975(8) 0.085(5) Uani 1 d .
H53A H -0.2183(11) 0.6838(9) 2.1385(8) 0.101 Uiso 1 calc R
C54 C -0.2871(11) 0.6404(9) 2.0732(8) 0.076(5) Uani 1 d .
H54A H -0.3386(11) 0.6350(9) 2.0972(8) 0.092 Uiso 1 calc R
C55 C -0.2856(9) 0.6191(9) 2.0131(8) 0.076(5) Uani 1 d .
H55A H -0.3356(9) 0.5988(9) 1.9960(8) 0.091 Uiso 1 calc R
C56 C -0.2081(8) 0.6281(7) 1.9770(7) 0.056(4) Uani 1 d .
H56A H -0.2071(8) 0.6133(7) 1.9359(7) 0.067 Uiso 1 calc R
C57 C 0.0614(8) 0.6563(6) 2.0050(6) 0.044(3) Uani 1 d .
C58 C 0.0555(9) 0.6070(8) 2.0486(7) 0.070(4) Uani 1 d .
H58A H 0.0007(9) 0.5863(8) 2.0548(7) 0.084 Uiso 1 calc R
C59 C 0.1274(12) 0.5882(9) 2.0826(8) 0.086(5) Uani 1 d .
H59A H 0.1217(12) 0.5554(9) 2.1123(8) 0.103 Uiso 1 calc R
C60 C 0.2102(10) 0.6181(9) 2.0728(8) 0.077(5) Uani 1 d .
H60A H 0.2602(10) 0.6045(9) 2.0954(8) 0.093 Uiso 1 calc R
C61 C 0.2186(10) 0.6671(9) 2.0305(7) 0.072(4) Uani 1 d .
H61A H 0.2732(10) 0.6881(9) 2.0248(7) 0.086 Uiso 1 calc R
C62 C 0.1438(8) 0.6848(7) 1.9961(6) 0.052(3) Uani 1 d .
H62A H 0.1496(8) 0.7171(7) 1.9660(6) 0.063 Uiso 1 calc R
Cl Cl 0.4687(3) 0.9963(2) 1.5947(2) 0.1020(15) Uani 1 d .
C1S C 0.5363(23) 0.4890(13) 1.7422(15) 0.195(15) Uani 1 d .
H1SA H 0.5992(23) 0.5013(13) 1.7436(15) 0.234 Uiso 1 calc R
H1SB H 0.5142(23) 0.4892(13) 1.7848(15) 0.234 Uiso 1 calc R
Cl1 Cl 0.4786(6) 0.5478(5) 1.7006(4) 0.180(3) Uani 1 d .
Cl2 Cl 0.5296(8) 0.4156(7) 1.7155(5) 0.277(7) Uani 1 d .
Cl4 Cl 0.5630(17) 0.2832(9) 1.9153(11) 0.449(15) Uani 1 d .
Cl3 Cl 0.3834(33) 0.2956(17) 1.8825(18) 0.931(55) Uani 1 d .
C2S C 0.4688(65) 0.3220(30) 1.9040(23) 0.574(91) Uani 1 d .
H2SA H 0.4555(65) 0.3431(30) 1.9434(23) 0.689 Uiso 1 calc R
H2SB H 0.4832(65) 0.3566(30) 1.8749(23) 0.689 Uiso 1 calc R

loop_
_atom_type_symbol
_atom_type_description
_atom_type_scat_dispersion_real
_atom_type_scat_dispersion_imag
_atom_type_scat_source
C C 0.0033 0.0016 'International Tables Vol C Tables 4.2.6.8 and 6.1.1.4'
H H 0.0000 0.0000 'International Tables Vol C Tables 4.2.6.8 and 6.1.1.4'
N N 0.0061 0.0033 'International Tables Vol C Tables 4.2.6.8 and 6.1.1.4'
O O 0.0106 0.0060 'International Tables Vol C Tables 4.2.6.8 and 6.1.1.4'
P P 0.1023 0.0942 'International Tables Vol C Tables 4.2.6.8 and 6.1.1.4'
Cl Cl 0.1484 0.1585 'International Tables Vol C Tables 4.2.6.8 and 6.1.1.4'
Ru Ru -1.2594 0.8363 'International Tables Vol C Tables 4.2.6.8 and 6.1.1.4'

loop_
_geom_angle_atom_site_label_1
_geom_angle_atom_site_label_2
_geom_angle_atom_site_label_3
_geom_angle
C17 Ru C22 98.9(5)
C17 Ru C1 94.7(5)
C22 Ru C1 166.4(5)
C17 Ru O2 175.7(5)
C22 Ru O2 85.3(4)
C1 Ru O2 81.1(4)
C17 Ru P1 87.3(4)
C22 Ru P1 88.8(4)
C1 Ru P1 91.3(3)
O2 Ru P1 92.0(3)
C17 Ru P2 90.0(4)
C22 Ru P2 88.1(4)
C1 Ru P2 92.5(3)
O2 Ru P2 90.9(2)
P1 Ru P2 175.52(13)
C27 P1 C39 105.2(4)
C27 P1 C33 103.3(5)
C39 P1 C33 99.5(7)
C27 P1 Ru 112.7(4)
C39 P1 Ru 113.8(5)
C33 P1 Ru 120.5(5)
C45 P2 C57 103.3(6)
C45 P2 C51 101.2(5)
C57 P2 C51 105.2(6)
C45 P2 Ru 121.3(4)
C57 P2 Ru 109.4(4)
C51 P2 Ru 114.8(4)
C9 N1 C10 127.0(12)
C17 N2 C18 175.7(15)
C22 N3 C23 172.0(16)
C7 O2 Ru 111.4(7)
O1 C1 C2 118.6(11)
O1 C1 Ru 131.7(9)
C2 C1 Ru 109.6(8)
C3 C2 C7 120.1(11)
C3 C2 C1 124.3(12)
C7 C2 C1 115.5(10)
C2 C3 C4 124.9(14)
C5 C4 C3 116.1(13)
C5 C4 C8 120.2(13)
C3 C4 C8 123.7(14)
C4 C5 C6 123.3(13)
C9 C6 C5 119.5(12)
C9 C6 C7 122.2(11)
C5 C6 C7 118.0(11)
O2 C7 C2 122.0(10)
O2 C7 C6 120.6(10)
C2 C7 C6 117.4(10)
N1 C9 C6 122.6(13)
C11 C10 C15 123.2(16)
C11 C10 N1 120.5(15)
C15 C10 N1 116.3(14)
C10 C11 C12 116.3(17)
C13 C12 C11 123.3(18)
C12 C13 C14 118.0(18)
C12 C13 C16 120.3(21)
C14 C13 C16 121.7(22)
C13 C14 C15 120.6(21)
C10 C15 C14 118.4(19)
N2 C17 Ru 177.1(11)
N2 C18 C21 110.7(18)
N2 C18 C20 104.2(16)
C21 C18 C20 120.3(25)
N2 C18 C19 105.7(15)
C21 C18 C19 107.5(22)
C20 C18 C19 107.4(21)
N3 C22 Ru 172.3(12)
N3 C23 C25 109.6(17)
N3 C23 C26 108.2(18)
C25 C23 C26 107.0(23)
N3 C23 C24 102.6(16)
C25 C23 C24 109.2(22)
C26 C23 C24 120.0(25)
C28 C27 C32 116.9(12)
C28 C27 P1 122.9(12)
C32 C27 P1 119.9(9)
C27 C28 C29 120.9(18)
C30 C29 C28 122.5(19)
C29 C30 C31 119.1(18)
C32 C31 C30 116.8(19)
C31 C32 C27 123.8(16)
C38 C33 C34 117.6(15)
C38 C33 P1 120.8(13)
C34 C33 P1 121.5(12)
C35 C34 C33 118.6(17)
C36 C35 C34 121.4(20)
C37 C36 C35 120.4(19)
C36 C37 C38 120.4(21)
C37 C38 C33 121.5(19)
C40 C39 C44 119.2(13)
C40 C39 P1 118.5(11)
C44 C39 P1 122.2(11)
C39 C40 C41 120.4(14)
C40 C41 C42 121.8(17)
C43 C42 C41 118.3(17)
C42 C43 C44 121.0(16)
C39 C44 C43 119.2(14)
C46 C45 C50 116.4(12)
C46 C45 P2 123.2(11)
C50 C45 P2 120.3(9)
C45 C46 C47 120.7(15)
C48 C47 C46 120.5(16)
C47 C48 C49 121.6(15)
C50 C49 C48 117.9(16)
C49 C50 C45 122.8(14)
C56 C51 C52 117.2(13)
C56 C51 P2 121.6(11)
C52 C51 P2 121.2(11)
C53 C52 C51 120.0(16)
C54 C53 C52 121.8(15)
C53 C54 C55 120.1(15)
C54 C55 C56 119.6(15)
C51 C56 C55 121.2(14)
C62 C57 C58 117.6(12)
C62 C57 P2 121.7(10)
C58 C57 P2 120.0(10)
C59 C58 C57 121.6(14)
C58 C59 C60 119.6(15)
C61 C60 C59 120.5(14)
C60 C61 C62 118.4(14)
C57 C62 C61 122.2(14)
Cl2 C1S Cl1 116.0(16)
Cl3 C2S Cl4 128.0(42)

loop_
_geom_bond_atom_site_label_1
_geom_bond_atom_site_label_2
_geom_bond_distance
Ru C17 1.884(14)
Ru C22 2.080(14)
Ru C1 2.080(12)
Ru O2 2.151(8)
Ru P1 2.360(3)
Ru P2 2.361(3)
P1 C27 1.800(14)
P1 C39 1.845(13)
P1 C33 1.853(15)
P2 C45 1.803(12)
P2 C57 1.818(12)
P2 C51 1.845(12)
N1 C9 1.28(2)
N1 C10 1.47(2)
N2 C17 1.19(2)
N2 C18 1.43(2)
N3 C22 1.17(2)
N3 C23 1.44(2)
O1 C1 1.216(13)
O2 C7 1.310(13)
C1 C2 1.51(2)
C2 C3 1.36(2)
C2 C7 1.39(2)
C3 C4 1.39(2)
C4 C5 1.37(2)
C4 C8 1.49(2)
C5 C6 1.41(2)
C6 C9 1.39(2)
C6 C7 1.469(15)
C10 C11 1.36(2)
C10 C15 1.36(2)
C11 C12 1.39(2)
C12 C13 1.36(3)
C13 C14 1.37(3)
C13 C16 1.53(2)
C14 C15 1.39(3)
C18 C21 1.48(3)
C18 C20 1.52(3)
C18 C19 1.55(3)
C23 C25 1.45(3)
C23 C26 1.47(3)
C23 C24 1.59(3)
C27 C28 1.36(2)
C27 C32 1.39(2)
C28 C29 1.37(2)
C29 C30 1.35(3)
C30 C31 1.41(3)
C31 C32 1.38(2)
C33 C38 1.39(2)
C33 C34 1.40(2)
C34 C35 1.37(2)
C35 C36 1.36(3)
C36 C37 1.32(3)
C37 C38 1.36(3)
C39 C40 1.36(2)
C39 C44 1.38(2)
C40 C41 1.36(2)
C41 C42 1.37(2)
C42 C43 1.35(2)
C43 C44 1.40(2)
C45 C46 1.40(2)
C45 C50 1.40(2)
C46 C47 1.41(2)
C47 C48 1.32(2)
C48 C49 1.40(2)
C49 C50 1.38(2)
C51 C56 1.37(2)
C51 C52 1.40(2)
C52 C53 1.39(2)
C53 C54 1.32(2)
C54 C55 1.36(2)
C55 C56 1.40(2)
C57 C62 1.37(2)
C57 C58 1.38(2)
C58 C59 1.35(2)
C59 C60 1.40(2)
C60 C61 1.36(2)
C61 C62 1.38(2)
C1S Cl2 1.62(3)
C1S Cl1 1.73(3)
Cl4 C2S 1.63(7)
Cl3 C2S 1.46(11)
